data_7027663
loop_
_publ_author_name
'Agh-Atabay, Naz M.'
'Davidson, Jack L.'
'Dullweber, Uta'
'Douglas, Graeme'
'Muir, Kenneth W.'

_publ_section_title
;
 Reactions of alkynes with molybdenum and tungsten bis(alkyne) complexes
 [M(SR)(CF3C&#xE007;CCF3)2(\h5-C5H5)] (M&#x2005;=&#x2005;Mo,
 R&#x2005;=&#x2005;C6F5; M&#x2005;=&#x2005;W, R&#x2005;=&#x2005;C6H4Me-4):
 crystal and molecular structure of
 [Mo{\h4-C(CF3)&#xE006;C(CF3)C(CO2Me)C(CO2Me)(SC6F5)}(CF3C&#xE007;CCF3)(\h5-C5H5)]&#x200A;&#x2020;
;
_journal_issue 21
_journal_name_full 'Journal of the Chemical Society, Dalton Transactions'
_journal_page_first 3883
_journal_paper_doi 10.1039/a905297f
_journal_year 1999
_chemical_formula_moiety 'C25 H11 F17 Mo O4 S'
_chemical_formula_sum 'C25 H11 F17 Mo O4 S'
_chemical_formula_weight 826.34
_chemical_name_systematic
; 
 ? 
;
_space_group_IT_number 14
_symmetry_cell_setting monoclinic
_symmetry_space_group_name_Hall '-P 2yn'
_symmetry_space_group_name_H-M 'P 1 21/n 1'
_atom_sites_solution_hydrogens geom
_atom_sites_solution_primary direct
_atom_sites_solution_secondary difmap
_audit_creation_method SHELXL
_cell_angle_alpha 90.00
_cell_angle_beta 103.8900(13)
_cell_angle_gamma 90.00
_cell_formula_units_Z 4
_cell_length_a 10.8780(10)
_cell_length_b 15.3020(15)
_cell_length_c 17.119(2)
_cell_measurement_reflns_used 22
_cell_measurement_temperature 293(2)
_cell_measurement_theta_max 14.0
_cell_measurement_theta_min 11.0
_cell_volume 2766.2(5)
_computing_structure_refinement 'SHELXL-93 (Sheldrick, 1993)'
_computing_structure_solution 'SHELXS-86 (Sheldrick, 1990)'
_diffrn_ambient_temperature 293(2)
_diffrn_measurement_device 'Enraf-Nonius CAD4 diffractometer'
_diffrn_measurement_method '\w/2\q scans'
_diffrn_radiation_monochromator graphite
_diffrn_radiation_source 'fine-focus sealed tube'
_diffrn_radiation_type MoK\a
_diffrn_radiation_wavelength 0.71073
_diffrn_reflns_av_R_equivalents 0.032
_diffrn_reflns_av_sigmaI/netI 0.0722
_diffrn_reflns_limit_h_max 13
_diffrn_reflns_limit_h_min 0
_diffrn_reflns_limit_k_max 19
_diffrn_reflns_limit_k_min -19
_diffrn_reflns_limit_l_max 21
_diffrn_reflns_limit_l_min -21
_diffrn_reflns_number 11329
_diffrn_reflns_theta_max 27.0
_diffrn_reflns_theta_min 2.02
_diffrn_standards_decay_% 25.0
_diffrn_standards_interval_time 120
_diffrn_standards_number 3
_exptl_absorpt_coefficient_mu 0.699
_exptl_absorpt_correction_T_max 0.9559
_exptl_absorpt_correction_T_min 0.7039
_exptl_absorpt_correction_type empirical
_exptl_crystal_colour orange
_exptl_crystal_density_diffrn 1.984
_exptl_crystal_description plate
_exptl_crystal_F_000 1616
_exptl_crystal_size_max 0.45
_exptl_crystal_size_mid 0.35
_exptl_crystal_size_min 0.05
_refine_diff_density_max 0.40
_refine_diff_density_min -0.53
_refine_diff_density_rms 0.060
_refine_ls_extinction_method none
_refine_ls_goodness_of_fit_all 0.987
_refine_ls_goodness_of_fit_obs 1.138
_refine_ls_matrix_type full
_refine_ls_number_parameters 435
_refine_ls_number_reflns 6012
_refine_ls_number_restraints 0
_refine_ls_restrained_S_all 0.987
_refine_ls_restrained_S_obs 1.138
_refine_ls_R_factor_all 0.0920
_refine_ls_R_factor_obs 0.0367
_refine_ls_shift/esd_max 0.033
_refine_ls_shift/esd_mean 0.001
_refine_ls_structure_factor_coef Fsqd
_refine_ls_weighting_details 'w=1/[\s^2^(Fo^2^)+(0.0515P)^2^+0.0000P] where P=(Fo^2^+2Fc^2^)/3'
_refine_ls_weighting_scheme calc
_refine_ls_wR_factor_all 0.0975
_refine_ls_wR_factor_obs 0.0850
_reflns_number_observed 3609
_reflns_number_total 6012
_reflns_observed_criterion >2sigma(I)
_cod_data_source_file 905297fsup1.cif
_cod_data_source_block n002
_cod_depositor_comments
;
The following automatic conversions were performed:

'_refine_ls_weighting_scheme' value 'calc
w=1/[\s^2^(Fo^2^)+(0.0515P)^2^+0.0000P] where P=(Fo^2^+2Fc^2^)/3' was
changed to 'calc'. New tag '_refine_ls_weighting_details' was
created. The value of the new tag was set to
'w=1/[\s^2^(Fo^2^)+(0.0515P)^2^+0.0000P] where P=(Fo^2^+2Fc^2^)/3'.

Automatic conversion script
Id: cif_fix_values 3143 2015-03-26 13:38:13Z robertas 
;
_cod_original_sg_symbol_H-M 'P 2(1)/n'
_cod_database_code 7027663

loop_
_symmetry_equiv_pos_as_xyz
'x, y, z'
'x+1/2, -y+1/2, z+1/2'
'-x, -y, -z'
'-x-1/2, y-1/2, -z-1/2'

loop_
_atom_site_aniso_label
_atom_site_aniso_U_11
_atom_site_aniso_U_22
_atom_site_aniso_U_33
_atom_site_aniso_U_23
_atom_site_aniso_U_13
_atom_site_aniso_U_12
Mo 0.03593(14) 0.0395(2) 0.0584(2) 0.00824(15) 0.01532(11) 0.00435(13)
S 0.0542(5) 0.0450(5) 0.0457(5) 0.0020(4) 0.0169(4) 0.0010(4)
O1 0.0367(12) 0.054(2) 0.089(2) -0.0036(13) 0.0280(12) -0.0058(11)
O2 0.0337(11) 0.057(2) 0.074(2) 0.0071(13) 0.0085(11) 0.0066(10)
O3 0.0513(14) 0.077(2) 0.061(2) -0.0098(14) 0.0102(12) -0.0143(13)
O4 0.0554(14) 0.076(2) 0.0467(13) 0.0027(12) 0.0194(11) 0.0025(12)
F1 0.113(2) 0.105(2) 0.094(2) -0.011(2) -0.017(2) 0.019(2)
F2 0.141(3) 0.260(5) 0.083(2) -0.043(3) 0.039(2) -0.018(3)
F3 0.156(3) 0.080(2) 0.147(3) -0.029(2) -0.024(2) -0.025(2)
F4 0.142(3) 0.122(3) 0.201(4) -0.089(3) 0.121(3) -0.042(2)
F5 0.105(2) 0.070(2) 0.128(2) -0.009(2) 0.067(2) -0.022(2)
F6 0.089(2) 0.162(4) 0.209(4) 0.073(3) 0.084(2) 0.064(2)
F7 0.0563(12) 0.0518(13) 0.0830(15) 0.0036(11) 0.0267(11) 0.0131(10)
F8 0.0349(10) 0.088(2) 0.088(2) 0.0157(13) 0.0066(10) 0.0162(10)
F9 0.0659(14) 0.087(2) 0.097(2) 0.0303(14) 0.0534(13) 0.0205(12)
F10 0.068(2) 0.156(3) 0.146(3) -0.040(2) 0.056(2) -0.058(2)
F11 0.069(2) 0.102(2) 0.123(2) -0.006(2) -0.028(2) -0.008(2)
F12 0.074(2) 0.068(2) 0.126(2) -0.011(2) 0.012(2) -0.0267(13)
F22 0.0518(12) 0.0618(14) 0.084(2) -0.0067(11) 0.0049(11) -0.0116(10)
F23 0.112(2) 0.062(2) 0.093(2) -0.0253(13) 0.025(2) -0.0168(14)
F24 0.122(2) 0.069(2) 0.108(2) -0.0049(15) 0.045(2) 0.032(2)
F25 0.067(2) 0.109(2) 0.119(2) 0.010(2) 0.004(2) 0.036(2)
F26 0.0599(13) 0.078(2) 0.0747(15) -0.0053(13) -0.0061(11) -0.0009(12)
C1 0.090(3) 0.071(3) 0.082(3) -0.016(3) 0.016(3) -0.002(3)
C2 0.073(3) 0.043(2) 0.066(2) -0.007(2) 0.027(2) 0.002(2)
C3 0.060(2) 0.045(2) 0.073(2) 0.001(2) 0.031(2) 0.005(2)
C4 0.086(3) 0.057(3) 0.114(4) -0.012(3) 0.058(3) -0.003(2)
C5 0.035(2) 0.044(2) 0.059(2) -0.006(2) 0.0189(15) 0.0020(14)
C6 0.0302(14) 0.037(2) 0.051(2) 0.0062(14) 0.0116(13) 0.0018(12)
C7 0.0288(14) 0.041(2) 0.047(2) 0.0016(14) 0.0106(13) 0.0031(12)
C8 0.040(2) 0.053(2) 0.046(2) 0.005(2) 0.0082(14) 0.007(2)
C9 0.036(2) 0.063(2) 0.067(2) 0.015(2) 0.022(2) 0.007(2)
C10 0.0312(14) 0.046(2) 0.050(2) 0.0119(14) 0.0137(13) 0.0009(13)
C11 0.0320(15) 0.051(2) 0.058(2) 0.009(2) 0.0127(14) -0.0015(14)
C12 0.049(2) 0.070(3) 0.094(3) -0.007(2) 0.015(2) -0.015(2)
C13 0.032(2) 0.081(3) 0.122(4) -0.019(3) 0.027(2) -0.007(2)
C14 0.081(3) 0.114(4) 0.047(2) -0.011(2) 0.015(2) 0.012(3)
C21 0.047(2) 0.044(2) 0.041(2) 0.0075(15) 0.0121(14) -0.0028(14)
C22 0.051(2) 0.050(2) 0.057(2) 0.008(2) 0.019(2) -0.004(2)
C23 0.078(3) 0.047(2) 0.058(2) -0.002(2) 0.024(2) -0.007(2)
C24 0.084(3) 0.051(2) 0.068(3) 0.004(2) 0.031(2) 0.013(2)
C25 0.058(2) 0.066(3) 0.072(3) 0.014(2) 0.017(2) 0.019(2)
C26 0.056(2) 0.054(2) 0.047(2) 0.006(2) 0.007(2) 0.000(2)
C31 0.087(3) 0.038(2) 0.092(3) 0.014(2) 0.025(3) -0.003(2)
C32 0.078(3) 0.051(3) 0.107(4) 0.038(3) 0.037(3) 0.029(2)
C33 0.063(2) 0.064(3) 0.087(3) 0.037(2) 0.011(2) 0.015(2)
C34 0.080(3) 0.065(3) 0.068(3) 0.030(2) 0.028(2) 0.018(2)
C35 0.064(2) 0.059(3) 0.090(3) 0.031(2) 0.031(2) 0.004(2)

loop_
_atom_site_label
_atom_site_type_symbol
_atom_site_fract_x
_atom_site_fract_y
_atom_site_fract_z
_atom_site_U_iso_or_equiv
_atom_site_thermal_displace_type
_atom_site_occupancy
_atom_site_calc_flag
_atom_site_refinement_flags
Mo Mo 0.03400(2) 0.20290(2) 0.18111(2) 0.04395(10) Uani 1 d .
S S -0.03287(8) 0.38272(6) 0.05064(5) 0.0475(2) Uani 1 d .
O1 O 0.2527(2) 0.3875(2) 0.1474(2) 0.0578(6) Uani 1 d .
O2 O 0.2148(2) 0.2742(2) 0.2213(2) 0.0558(6) Uani 1 d .
O3 O 0.1325(2) 0.4244(2) 0.3030(2) 0.0634(7) Uani 1 d .
O4 O -0.0284(2) 0.3656(2) 0.34589(14) 0.0581(7) Uani 1 d .
F1 F -0.1919(3) 0.1930(2) -0.0407(2) 0.1111(10) Uani 1 d .
F2 F -0.0409(4) 0.1383(3) -0.0815(2) 0.159(2) Uani 1 d .
F3 F -0.1447(4) 0.0613(2) -0.0205(2) 0.1378(13) Uani 1 d .
F4 F 0.2220(3) 0.1126(2) -0.0088(3) 0.142(2) Uani 1 d .
F5 F 0.2738(3) 0.2366(2) 0.0409(2) 0.0945(9) Uani 1 d .
F6 F 0.3229(3) 0.1253(3) 0.1126(3) 0.145(2) Uani 1 d .
F7 F -0.2076(2) 0.45706(14) 0.22640(13) 0.0620(5) Uani 1 d .
F8 F -0.3501(2) 0.3880(2) 0.14103(14) 0.0717(6) Uani 1 d .
F9 F -0.3083(2) 0.3521(2) 0.26517(15) 0.0776(7) Uani 1 d .
F10 F -0.3658(2) 0.1914(2) 0.1732(2) 0.1184(12) Uani 1 d .
F11 F -0.3589(2) 0.2318(2) 0.0555(2) 0.1065(10) Uani 1 d .
F12 F -0.2782(2) 0.1107(2) 0.1006(2) 0.0914(8) Uani 1 d .
F22 F 0.0920(2) 0.53512(14) 0.15271(13) 0.0677(6) Uani 1 d .
F23 F -0.0185(3) 0.6822(2) 0.1860(2) 0.0889(8) Uani 1 d .
F24 F -0.2682(3) 0.7097(2) 0.1211(2) 0.0964(9) Uani 1 d .
F25 F -0.4031(2) 0.5924(2) 0.0189(2) 0.1013(9) Uani 1 d .
F26 F -0.2939(2) 0.4440(2) -0.01446(14) 0.0746(6) Uani 1 d .
C1 C -0.0948(5) 0.1392(3) -0.0208(3) 0.0818(13) Uani 1 d .
C2 C -0.0057(4) 0.1609(2) 0.0566(2) 0.0590(9) Uani 1 d .
C3 C 0.1123(4) 0.1669(2) 0.0823(2) 0.0565(9) Uani 1 d .
C4 C 0.2315(5) 0.1592(3) 0.0574(3) 0.0799(14) Uani 1 d .
C5 C 0.1774(3) 0.3367(2) 0.1742(2) 0.0449(8) Uani 1 d .
C6 C 0.0398(3) 0.3423(2) 0.1470(2) 0.0393(7) Uani 1 d .
C7 C -0.0195(3) 0.3345(2) 0.2150(2) 0.0386(7) Uani 1 d .
C8 C 0.0393(3) 0.3802(2) 0.2918(2) 0.0469(8) Uani 1 d .
C9 C -0.2555(3) 0.3770(3) 0.2064(2) 0.0534(9) Uani 1 d .
C10 C -0.1563(3) 0.3148(2) 0.1922(2) 0.0417(8) Uani 1 d .
C11 C -0.1700(3) 0.2385(2) 0.1555(2) 0.0467(8) Uani 1 d .
C12 C -0.2921(4) 0.1932(3) 0.1210(3) 0.0714(12) Uani 1 d .
C13 C 0.3893(3) 0.3704(3) 0.1769(3) 0.0769(13) Uani 1 d .
H13A H 0.4363(3) 0.4130(13) 0.1548(16) 0.115 Uiso 1 calc R
H13B H 0.4083(6) 0.3130(9) 0.1606(17) 0.115 Uiso 1 calc R
H13C H 0.4122(7) 0.3742(21) 0.2345(3) 0.115 Uiso 1 calc R
C14 C 0.0026(4) 0.4191(3) 0.4173(2) 0.0806(14) Uani 1 d .
H14A H -0.0356(26) 0.3947(12) 0.4574(7) 0.121 Uiso 1 calc R
H14B H -0.0287(27) 0.4773(6) 0.4044(5) 0.121 Uiso 1 calc R
H14C H 0.0929(4) 0.4208(18) 0.4376(11) 0.121 Uiso 1 calc R
C21 C -0.0991(3) 0.4827(2) 0.0718(2) 0.0438(7) Uani 1 d .
C22 C -0.0321(3) 0.5465(2) 0.1209(2) 0.0518(8) Uani 1 d .
C23 C -0.0868(4) 0.6225(2) 0.1379(2) 0.0594(9) Uani 1 d .
C24 C -0.2120(4) 0.6372(3) 0.1044(3) 0.0654(10) Uani 1 d .
C25 C -0.2807(4) 0.5774(3) 0.0527(2) 0.0650(11) Uani 1 d .
C26 C -0.2237(3) 0.5013(2) 0.0362(2) 0.0532(9) Uani 1 d .
C31 C -0.0068(4) 0.0555(3) 0.2052(3) 0.0717(11) Uani 1 d .
H31 H -0.0482(4) 0.0194(3) 0.1634(3) 0.086 Uiso 1 calc R
C32 C 0.1249(4) 0.0695(3) 0.2306(3) 0.0761(13) Uani 1 d .
H32 H 0.1864(4) 0.0436(3) 0.2087(3) 0.091 Uiso 1 calc R
C33 C 0.1474(4) 0.1295(3) 0.2947(3) 0.0723(12) Uani 1 d .
H33 H 0.2260(4) 0.1506(3) 0.3223(3) 0.087 Uiso 1 calc R
C34 C 0.0297(4) 0.1520(3) 0.3096(3) 0.0693(11) Uani 1 d .
H34 H 0.0164(4) 0.1904(3) 0.3489(3) 0.083 Uiso 1 calc R
C35 C -0.0630(4) 0.1063(3) 0.2549(3) 0.0685(11) Uani 1 d .
H35 H -0.1495(4) 0.1091(3) 0.2518(3) 0.082 Uiso 1 calc R

loop_
_atom_type_symbol
_atom_type_description
_atom_type_scat_dispersion_real
_atom_type_scat_dispersion_imag
_atom_type_scat_source
Mo Mo -1.6832 0.6857 'International Tables Vol C Tables 4.2.6.8 and 6.1.1.4'
S S 0.1246 0.1234 'International Tables Vol C Tables 4.2.6.8 and 6.1.1.4'
O O 0.0106 0.0060 'International Tables Vol C Tables 4.2.6.8 and 6.1.1.4'
F F 0.0171 0.0103 'International Tables Vol C Tables 4.2.6.8 and 6.1.1.4'
C C 0.0033 0.0016 'International Tables Vol C Tables 4.2.6.8 and 6.1.1.4'
H H 0.0000 0.0000 'International Tables Vol C Tables 4.2.6.8 and 6.1.1.4'

loop_
_geom_angle_atom_site_label_1
_geom_angle_atom_site_label_2
_geom_angle_atom_site_label_3
_geom_angle
C3 Mo C2 33.88(14)
C3 Mo O2 83.11(13)
C2 Mo O2 113.87(12)
C3 Mo C7 128.40(13)
C2 Mo C7 121.66(13)
O2 Mo C7 74.88(9)
C3 Mo C6 89.86(13)
C2 Mo C6 92.17(13)
O2 Mo C6 61.78(10)
C7 Mo C6 38.63(11)
C3 Mo C11 118.35(14)
C2 Mo C11 85.72(14)
O2 Mo C11 135.38(12)
C7 Mo C11 61.04(12)
C6 Mo C11 78.62(11)
C3 Mo C33 107.7(2)
C2 Mo C33 128.3(2)
O2 Mo C33 74.01(13)
C7 Mo C33 109.9(2)
C6 Mo C33 129.93(15)
C11 Mo C33 125.90(13)
C3 Mo C32 81.2(2)
C2 Mo C32 93.7(2)
O2 Mo C32 92.92(14)
C7 Mo C32 144.6(2)
C6 Mo C32 154.14(14)
C11 Mo C32 126.93(14)
C33 Mo C32 35.1(2)
C3 Mo C34 139.24(15)
C2 Mo C34 141.2(2)
O2 Mo C34 95.09(14)
C7 Mo C34 89.46(14)
C6 Mo C34 125.10(15)
C11 Mo C34 91.28(14)
C33 Mo C34 35.06(14)
C32 Mo C34 58.1(2)
C3 Mo C31 91.1(2)
C2 Mo C31 83.5(2)
O2 Mo C31 127.57(13)
C7 Mo C31 138.94(14)
C6 Mo C31 170.64(14)
C11 Mo C31 92.76(14)
C33 Mo C31 58.4(2)
C32 Mo C31 34.98(15)
C34 Mo C31 58.0(2)
C3 Mo C35 125.28(15)
C2 Mo C35 109.4(2)
O2 Mo C35 128.59(13)
C7 Mo C35 104.54(13)
C6 Mo C35 142.27(13)
C11 Mo C35 72.80(13)
C33 Mo C35 57.60(15)
C32 Mo C35 57.45(14)
C34 Mo C35 34.4(2)
C31 Mo C35 34.56(15)
C3 Mo C5 79.01(12)
C2 Mo C5 99.74(13)
O2 Mo C5 28.85(9)
C7 Mo C5 59.50(10)
C6 Mo C5 34.21(10)
C11 Mo C5 112.37(11)
C33 Mo C5 102.41(14)
C32 Mo C5 119.93(14)
C34 Mo C5 116.91(15)
C31 Mo C5 154.79(13)
C35 Mo C5 150.77(14)
C6 S C21 103.05(15)
C5 O1 C13 116.4(3)
C5 O2 Mo 92.8(2)
C8 O4 C14 116.0(3)
F2 C1 F3 104.9(4)
F2 C1 F1 106.6(5)
F3 C1 F1 105.2(4)
F2 C1 C2 113.0(4)
F3 C1 C2 112.5(4)
F1 C1 C2 113.8(4)
C3 C2 C1 136.4(4)
C3 C2 Mo 71.9(2)
C1 C2 Mo 151.6(3)
C2 C3 C4 142.7(4)
C2 C3 Mo 74.2(2)
C4 C3 Mo 143.0(3)
F6 C4 F4 107.2(4)
F6 C4 F5 105.4(4)
F4 C4 F5 104.9(4)
F6 C4 C3 113.4(4)
F4 C4 C3 113.6(4)
F5 C4 C3 111.5(4)
O2 C5 O1 123.6(3)
O2 C5 C6 113.6(3)
O1 C5 C6 122.7(3)
O2 C5 Mo 58.3(2)
O1 C5 Mo 158.7(2)
C6 C5 Mo 58.6(2)
C5 C6 C7 110.8(3)
C5 C6 S 121.0(2)
C7 C6 S 126.1(2)
C5 C6 Mo 87.2(2)
C7 C6 Mo 70.5(2)
S C6 Mo 123.3(2)
C6 C7 C10 114.5(3)
C6 C7 C8 119.0(3)
C10 C7 C8 121.4(3)
C6 C7 Mo 70.9(2)
C10 C7 Mo 93.3(2)
C8 C7 Mo 125.0(2)
O3 C8 O4 124.8(3)
O3 C8 C7 125.1(3)
O4 C8 C7 110.0(3)
F9 C9 F8 106.5(3)
F9 C9 F7 106.3(3)
F8 C9 F7 105.8(3)
F9 C9 C10 113.4(3)
F8 C9 C10 112.5(3)
F7 C9 C10 111.7(3)
C11 C10 C7 107.3(3)
C11 C10 C9 129.5(3)
C7 C10 C9 123.0(3)
C10 C11 C12 126.1(3)
C10 C11 Mo 97.5(2)
C12 C11 Mo 135.8(3)
F11 C12 F12 106.1(4)
F11 C12 F10 106.3(4)
F12 C12 F10 106.3(4)
F11 C12 C11 112.7(4)
F12 C12 C11 113.6(3)
F10 C12 C11 111.3(4)
C22 C21 C26 116.3(3)
C22 C21 S 123.9(3)
C26 C21 S 119.8(3)
F22 C22 C23 118.1(3)
F22 C22 C21 119.3(3)
C23 C22 C21 122.6(3)
F23 C23 C24 119.9(4)
F23 C23 C22 120.6(4)
C24 C23 C22 119.5(4)
F24 C24 C23 120.8(4)
F24 C24 C25 119.3(4)
C23 C24 C25 119.9(4)
F25 C25 C24 120.0(4)
F25 C25 C26 120.3(4)
C24 C25 C26 119.7(4)
F26 C26 C25 118.1(3)
F26 C26 C21 120.0(3)
C25 C26 C21 121.9(4)
C35 C31 C32 106.8(4)
C35 C31 Mo 72.7(2)
C32 C31 Mo 71.8(2)
C33 C32 C31 108.3(4)
C33 C32 Mo 72.1(2)
C31 C32 Mo 73.2(2)
C34 C33 C32 107.8(4)
C34 C33 Mo 73.2(2)
C32 C33 Mo 72.8(2)
C35 C34 C33 107.4(4)
C35 C34 Mo 73.1(2)
C33 C34 Mo 71.7(2)
C34 C35 C31 109.7(4)
C34 C35 Mo 72.5(2)
C31 C35 Mo 72.8(2)

loop_
_geom_bond_atom_site_label_1
_geom_bond_atom_site_label_2
_geom_bond_distance
Mo C3 2.141(4)
Mo C2 2.167(4)
Mo O2 2.210(2)
Mo C7 2.212(3)
Mo C6 2.217(3)
Mo C11 2.224(3)
Mo C33 2.326(4)
Mo C32 2.336(4)
Mo C34 2.345(4)
Mo C31 2.354(4)
Mo C35 2.353(4)
Mo C5 2.594(3)
S C6 1.761(3)
S C21 1.764(3)
O1 C5 1.291(4)
O1 C13 1.473(4)
O2 C5 1.253(4)
O3 C8 1.195(4)
O4 C8 1.333(4)
O4 C14 1.442(5)
F1 C1 1.317(5)
F2 C1 1.311(5)
F3 C1 1.310(6)
F4 C4 1.322(5)
F5 C4 1.326(5)
F6 C4 1.303(6)
F7 C9 1.342(4)
F8 C9 1.337(4)
F9 C9 1.329(4)
F10 C12 1.338(5)
F11 C12 1.320(5)
F12 C12 1.327(5)
F22 C22 1.340(4)
F23 C23 1.332(4)
F24 C24 1.331(4)
F25 C25 1.338(4)
F26 C26 1.336(4)
C1 C2 1.480(6)
C2 C3 1.256(5)
C3 C4 1.463(5)
C5 C6 1.460(4)
C6 C7 1.465(4)
C7 C10 1.477(4)
C7 C8 1.491(5)
C9 C10 1.502(4)
C10 C11 1.317(5)
C11 C12 1.489(5)
C21 C22 1.378(5)
C21 C26 1.376(5)
C22 C23 1.368(5)
C23 C24 1.363(6)
C24 C25 1.365(6)
C25 C26 1.380(5)
C31 C35 1.398(6)
C31 C32 1.410(6)
C32 C33 1.406(6)
C33 C34 1.407(6)
C34 C35 1.390(6)

loop_
_geom_torsion_atom_site_label_1
_geom_torsion_atom_site_label_2
_geom_torsion_atom_site_label_3
_geom_torsion_atom_site_label_4
_geom_torsion
C3 Mo O2 C5 79.7(2)
C2 Mo O2 C5 65.2(2)
C7 Mo O2 C5 -53.2(2)
C6 Mo O2 C5 -13.8(2)
C11 Mo O2 C5 -44.2(3)
C33 Mo O2 C5 -169.6(2)
C32 Mo O2 C5 160.5(2)
C34 Mo O2 C5 -141.3(2)
C31 Mo O2 C5 165.8(2)
C35 Mo O2 C5 -149.9(2)
C5 Mo O2 C5 0.0
F2 C1 C2 C3 -12.5(8)
F3 C1 C2 C3 106.1(6)
F1 C1 C2 C3 -134.3(6)
F2 C1 C2 Mo 162.7(5)
F3 C1 C2 Mo -78.7(8)
F1 C1 C2 Mo 40.9(9)
C3 Mo C2 C3 0.0
O2 Mo C2 C3 26.6(3)
C7 Mo C2 C3 113.0(3)
C6 Mo C2 C3 86.5(3)
C11 Mo C2 C3 164.9(3)
C33 Mo C2 C3 -61.5(3)
C32 Mo C2 C3 -68.3(3)
C34 Mo C2 C3 -108.4(3)
C31 Mo C2 C3 -101.8(3)
C35 Mo C2 C3 -125.0(3)
C5 Mo C2 C3 52.9(3)
C3 Mo C2 C1 -176.5(8)
O2 Mo C2 C1 -150.0(6)
C7 Mo C2 C1 -63.5(7)
C6 Mo C2 C1 -90.0(7)
C11 Mo C2 C1 -11.6(7)
C33 Mo C2 C1 122.0(7)
C32 Mo C2 C1 115.2(7)
C34 Mo C2 C1 75.1(7)
C31 Mo C2 C1 81.7(7)
C35 Mo C2 C1 58.5(7)
C5 Mo C2 C1 -123.6(7)
C1 C2 C3 C4 1.1(10)
Mo C2 C3 C4 -176.5(7)
C1 C2 C3 Mo 177.6(6)
Mo C2 C3 Mo 0.0
C2 Mo C3 C2 0.0
O2 Mo C3 C2 -155.7(3)
C7 Mo C3 C2 -91.2(3)
C6 Mo C3 C2 -94.1(3)
C11 Mo C3 C2 -17.1(3)
C33 Mo C3 C2 133.6(3)
C32 Mo C3 C2 110.3(3)
C34 Mo C3 C2 114.5(3)
C31 Mo C3 C2 76.6(3)
C35 Mo C3 C2 71.2(3)
C5 Mo C3 C2 -126.8(3)
C2 Mo C3 C4 176.5(7)
O2 Mo C3 C4 20.8(5)
C7 Mo C3 C4 85.2(5)
C6 Mo C3 C4 82.4(5)
C11 Mo C3 C4 159.3(5)
C33 Mo C3 C4 -50.0(5)
C32 Mo C3 C4 -73.3(5)
C34 Mo C3 C4 -69.0(6)
C31 Mo C3 C4 -107.0(5)
C35 Mo C3 C4 -112.4(5)
C5 Mo C3 C4 49.7(5)
C2 C3 C4 F6 -143.3(6)
Mo C3 C4 F6 42.3(7)
C2 C3 C4 F4 -20.5(9)
Mo C3 C4 F4 165.1(4)
C2 C3 C4 F5 97.8(7)
Mo C3 C4 F5 -76.5(7)
Mo O2 C5 O1 -154.8(3)
Mo O2 C5 C6 20.5(3)
Mo O2 C5 Mo 0.0
C13 O1 C5 O2 -1.6(5)
C13 O1 C5 C6 -176.4(3)
C13 O1 C5 Mo -89.8(7)
C3 Mo C5 O2 -95.7(2)
C2 Mo C5 O2 -122.6(2)
O2 Mo C5 O2 0.0
C7 Mo C5 O2 116.2(2)
C6 Mo C5 O2 158.0(3)
C11 Mo C5 O2 148.0(2)
C33 Mo C5 O2 10.3(2)
C32 Mo C5 O2 -22.6(3)
C34 Mo C5 O2 44.4(2)
C31 Mo C5 O2 -27.2(4)
C35 Mo C5 O2 53.4(3)
C3 Mo C5 O1 6.2(7)
C2 Mo C5 O1 -20.8(7)
O2 Mo C5 O1 101.9(7)
C7 Mo C5 O1 -141.9(7)
C6 Mo C5 O1 -100.1(7)
C11 Mo C5 O1 -110.1(7)
C33 Mo C5 O1 112.2(7)
C32 Mo C5 O1 79.3(7)
C34 Mo C5 O1 146.3(7)
C31 Mo C5 O1 74.7(8)
C35 Mo C5 O1 155.3(6)
C3 Mo C5 C6 106.3(2)
C2 Mo C5 C6 79.4(2)
O2 Mo C5 C6 -158.0(3)
C7 Mo C5 C6 -41.7(2)
C6 Mo C5 C6 0.0
C11 Mo C5 C6 -10.0(2)
C33 Mo C5 C6 -147.7(2)
C32 Mo C5 C6 179.4(2)
C34 Mo C5 C6 -113.6(2)
C31 Mo C5 C6 174.8(3)
C35 Mo C5 C6 -104.6(3)
O2 C5 C6 C7 47.5(4)
O1 C5 C6 C7 -137.2(3)
Mo C5 C6 C7 67.9(2)
O2 C5 C6 S -148.2(3)
O1 C5 C6 S 27.1(4)
Mo C5 C6 S -127.8(3)
O2 C5 C6 Mo -20.4(3)
O1 C5 C6 Mo 154.9(3)
Mo C5 C6 Mo 0.0
C21 S C6 C5 -111.6(3)
C21 S C6 C7 50.2(3)
C21 S C6 Mo 139.3(2)
C3 Mo C6 C5 -70.4(2)
C2 Mo C6 C5 -104.2(2)
O2 Mo C6 C5 11.9(2)
C7 Mo C6 C5 113.2(3)
C11 Mo C6 C5 170.6(2)
C33 Mo C6 C5 42.9(3)
C32 Mo C6 C5 -1.1(4)
C34 Mo C6 C5 87.1(2)
C31 Mo C6 C5 -166.3(8)
C35 Mo C6 C5 129.4(2)
C5 Mo C6 C5 0.0
C3 Mo C6 C7 176.4(2)
C2 Mo C6 C7 142.6(2)
O2 Mo C6 C7 -101.4(2)
C7 Mo C6 C7 0.0
C11 Mo C6 C7 57.4(2)
C33 Mo C6 C7 -70.3(2)
C32 Mo C6 C7 -114.4(4)
C34 Mo C6 C7 -26.1(2)
C31 Mo C6 C7 80.5(9)
C35 Mo C6 C7 16.2(3)
C5 Mo C6 C7 -113.2(3)
C3 Mo C6 S 55.4(2)
C2 Mo C6 S 21.6(2)
O2 Mo C6 S 137.7(2)
C7 Mo C6 S -121.0(3)
C11 Mo C6 S -63.6(2)
C33 Mo C6 S 168.7(2)
C32 Mo C6 S 124.7(3)
C34 Mo C6 S -147.1(2)
C31 Mo C6 S -40.5(9)
C35 Mo C6 S -104.7(3)
C5 Mo C6 S 125.8(3)
C5 C6 C7 C10 -163.7(3)
S C6 C7 C10 32.9(4)
Mo C6 C7 C10 -84.7(2)
C5 C6 C7 C8 41.2(4)
S C6 C7 C8 -122.2(3)
Mo C6 C7 C8 120.2(3)
C5 C6 C7 Mo -79.0(2)
S C6 C7 Mo 117.6(3)
Mo C6 C7 Mo 0.0
C3 Mo C7 C6 -4.6(2)
C2 Mo C7 C6 -45.5(2)
O2 Mo C7 C6 63.5(2)
C6 Mo C7 C6 0.0
C11 Mo C7 C6 -109.3(2)
C33 Mo C7 C6 129.8(2)
C32 Mo C7 C6 136.7(2)
C34 Mo C7 C6 158.9(2)
C31 Mo C7 C6 -165.9(2)
C35 Mo C7 C6 -169.8(2)
C5 Mo C7 C6 36.8(2)
C3 Mo C7 C10 110.2(2)
C2 Mo C7 C10 69.3(2)
O2 Mo C7 C10 178.3(2)
C6 Mo C7 C10 114.9(3)
C11 Mo C7 C10 5.5(2)
C33 Mo C7 C10 -115.3(2)
C32 Mo C7 C10 -108.5(3)
C34 Mo C7 C10 -86.2(2)
C31 Mo C7 C10 -51.0(3)
C35 Mo C7 C10 -55.0(2)
C5 Mo C7 C10 151.7(2)
C3 Mo C7 C8 -117.2(3)
C2 Mo C7 C8 -158.1(2)
O2 Mo C7 C8 -49.1(2)
C6 Mo C7 C8 -112.6(3)
C11 Mo C7 C8 138.1(3)
C33 Mo C7 C8 17.3(3)
C32 Mo C7 C8 24.1(4)
C34 Mo C7 C8 46.3(3)
C31 Mo C7 C8 81.6(3)
C35 Mo C7 C8 77.6(3)
C5 Mo C7 C8 -75.7(3)
C14 O4 C8 O3 10.7(5)
C14 O4 C8 C7 -168.3(3)
C6 C7 C8 O3 0.6(5)
C10 C7 C8 O3 -152.8(3)
Mo C7 C8 O3 86.7(4)
C6 C7 C8 O4 179.6(3)
C10 C7 C8 O4 26.3(4)
Mo C7 C8 O4 -94.3(3)
C6 C7 C10 C11 61.9(4)
C8 C7 C10 C11 -143.6(3)
Mo C7 C10 C11 -8.6(3)
C6 C7 C10 C9 -114.8(3)
C8 C7 C10 C9 39.7(5)
Mo C7 C10 C9 174.7(3)
F9 C9 C10 C11 76.4(5)
F8 C9 C10 C11 -44.6(5)
F7 C9 C10 C11 -163.5(3)
F9 C9 C10 C7 -107.7(4)
F8 C9 C10 C7 131.3(3)
F7 C9 C10 C7 12.4(4)
C7 C10 C11 C12 -179.0(4)
C9 C10 C11 C12 -2.5(6)
C7 C10 C11 Mo 8.6(3)
C9 C10 C11 Mo -175.0(3)
C3 Mo C11 C10 -126.8(2)
C2 Mo C11 C10 -136.3(2)
O2 Mo C11 C10 -16.1(3)
C7 Mo C11 C10 -6.2(2)
C6 Mo C11 C10 -43.2(2)
C33 Mo C11 C10 88.3(3)
C32 Mo C11 C10 132.3(2)
C34 Mo C11 C10 82.4(2)
C31 Mo C11 C10 140.5(2)
C35 Mo C11 C10 111.9(3)
C5 Mo C11 C10 -37.5(2)
C3 Mo C11 C12 62.0(4)
C2 Mo C11 C12 52.5(4)
O2 Mo C11 C12 172.6(3)
C7 Mo C11 C12 -177.5(4)
C6 Mo C11 C12 145.6(4)
C33 Mo C11 C12 -82.9(4)
C32 Mo C11 C12 -38.9(5)
C34 Mo C11 C12 -88.8(4)
C31 Mo C11 C12 -30.8(4)
C35 Mo C11 C12 -59.4(4)
C5 Mo C11 C12 151.3(4)
C10 C11 C12 F11 70.9(5)
Mo C11 C12 F11 -119.9(4)
C10 C11 C12 F12 -168.4(4)
Mo C11 C12 F12 0.8(6)
C10 C11 C12 F10 -48.4(6)
Mo C11 C12 F10 120.8(4)
C6 S C21 C22 51.6(3)
C6 S C21 C26 -130.4(3)
C26 C21 C22 F22 -175.2(3)
S C21 C22 F22 2.8(4)
C26 C21 C22 C23 3.7(5)
S C21 C22 C23 -178.3(3)
F22 C22 C23 F23 -1.5(5)
C21 C22 C23 F23 179.7(3)
F22 C22 C23 C24 178.0(3)
C21 C22 C23 C24 -0.9(6)
F23 C23 C24 F24 -1.9(6)
C22 C23 C24 F24 178.7(3)
F23 C23 C24 C25 177.6(4)
C22 C23 C24 C25 -1.9(6)
F24 C24 C25 F25 0.5(6)
C23 C24 C25 F25 -179.0(4)
F24 C24 C25 C26 -178.9(3)
C23 C24 C25 C26 1.7(6)
F25 C25 C26 F26 0.4(5)
C24 C25 C26 F26 179.7(3)
F25 C25 C26 C21 -178.0(3)
C24 C25 C26 C21 1.3(6)
C22 C21 C26 F26 177.8(3)
S C21 C26 F26 -0.4(4)
C22 C21 C26 C25 -3.9(5)
S C21 C26 C25 178.0(3)
C3 Mo C31 C35 -172.2(3)
C2 Mo C31 C35 -139.1(3)
O2 Mo C31 C35 105.7(3)
C7 Mo C31 C35 -6.8(4)
C6 Mo C31 C35 -76.4(9)
C11 Mo C31 C35 -53.7(3)
C33 Mo C31 C35 77.6(3)
C32 Mo C31 C35 114.9(4)
C34 Mo C31 C35 36.1(3)
C35 Mo C31 C35 0.0
C5 Mo C31 C35 121.9(3)
C3 Mo C31 C32 73.0(3)
C2 Mo C31 C32 106.0(3)
O2 Mo C31 C32 -9.2(3)
C7 Mo C31 C32 -121.6(3)
C6 Mo C31 C32 168.8(8)
C11 Mo C31 C32 -168.6(3)
C33 Mo C31 C32 -37.3(3)
C32 Mo C31 C32 0.0
C34 Mo C31 C32 -78.8(3)
C35 Mo C31 C32 -114.9(4)
C5 Mo C31 C32 7.0(5)
C35 C31 C32 C33 -0.8(5)
Mo C31 C32 C33 64.0(3)
C35 C31 C32 Mo -64.8(3)
Mo C31 C32 Mo 0.0
C3 Mo C32 C33 139.1(3)
C2 Mo C32 C33 170.7(3)
O2 Mo C32 C33 56.5(3)
C7 Mo C32 C33 -11.2(4)
C6 Mo C32 C33 67.9(4)
C11 Mo C32 C33 -101.9(3)
C33 Mo C32 C33 0.000(1)
C34 Mo C32 C33 -37.7(3)
C31 Mo C32 C33 -116.2(4)
C35 Mo C32 C33 -78.6(3)
C5 Mo C32 C33 67.2(3)
C3 Mo C32 C31 -104.7(3)
C2 Mo C32 C31 -73.1(3)
O2 Mo C32 C31 172.7(3)
C7 Mo C32 C31 105.0(3)
C6 Mo C32 C31 -175.8(3)
C11 Mo C32 C31 14.3(4)
C33 Mo C32 C31 116.2(4)
C34 Mo C32 C31 78.6(3)
C31 Mo C32 C31 0.0
C35 Mo C32 C31 37.6(3)
C5 Mo C32 C31 -176.6(2)
C31 C32 C33 C34 0.6(4)
Mo C32 C33 C34 65.4(3)
C31 C32 C33 Mo -64.7(3)
Mo C32 C33 Mo 0.0
C3 Mo C33 C34 -158.2(3)
C2 Mo C33 C34 -127.3(3)
O2 Mo C33 C34 124.7(3)
C7 Mo C33 C34 57.8(3)
C6 Mo C33 C34 96.5(3)
C11 Mo C33 C34 -10.3(4)
C32 Mo C33 C34 -115.3(4)
C34 Mo C33 C34 0.000(1)
C31 Mo C33 C34 -78.2(3)
C35 Mo C33 C34 -37.2(3)
C5 Mo C33 C34 119.5(3)
C3 Mo C33 C32 -42.8(3)
C2 Mo C33 C32 -11.9(3)
O2 Mo C33 C32 -120.0(3)
C7 Mo C33 C32 173.1(2)
C6 Mo C33 C32 -148.2(2)
C11 Mo C33 C32 105.1(3)
C32 Mo C33 C32 0.000(1)
C34 Mo C33 C32 115.3(4)
C31 Mo C33 C32 37.2(3)
C35 Mo C33 C32 78.2(3)
C5 Mo C33 C32 -125.1(3)
C32 C33 C34 C35 -0.2(4)
Mo C33 C34 C35 64.9(3)
C32 C33 C34 Mo -65.1(3)
Mo C33 C34 Mo 0.0
C3 Mo C34 C35 -82.6(3)
C2 Mo C34 C35 -28.5(4)
O2 Mo C34 C35 -168.0(2)
C7 Mo C34 C35 117.3(3)
C6 Mo C34 C35 133.2(2)
C11 Mo C34 C35 56.2(3)
C33 Mo C34 C35 -115.4(4)
C32 Mo C34 C35 -77.7(3)
C31 Mo C34 C35 -36.2(2)
C35 Mo C34 C35 0.0
C5 Mo C34 C35 172.2(2)
C3 Mo C34 C33 32.8(4)
C2 Mo C34 C33 86.9(4)
O2 Mo C34 C33 -52.5(3)
C7 Mo C34 C33 -127.3(3)
C6 Mo C34 C33 -111.4(3)
C11 Mo C34 C33 171.7(3)
C33 Mo C34 C33 0.000(1)
C32 Mo C34 C33 37.7(3)
C31 Mo C34 C33 79.2(3)
C35 Mo C34 C33 115.4(4)
C5 Mo C34 C33 -72.3(3)
C33 C34 C35 C31 -0.3(4)
Mo C34 C35 C31 63.7(3)
C33 C34 C35 Mo -64.0(3)
Mo C34 C35 Mo 0.0
C32 C31 C35 C34 0.7(5)
Mo C31 C35 C34 -63.5(3)
C32 C31 C35 Mo 64.2(3)
Mo C31 C35 Mo 0.0
C3 Mo C35 C34 127.5(3)
C2 Mo C35 C34 161.5(2)
O2 Mo C35 C34 15.4(3)
C7 Mo C35 C34 -66.7(3)
C6 Mo C35 C34 -77.1(3)
C11 Mo C35 C34 -119.5(3)
C33 Mo C35 C34 37.9(3)
C32 Mo C35 C34 79.8(3)
C34 Mo C35 C34 0.0
C31 Mo C35 C34 117.9(4)
C5 Mo C35 C34 -14.3(4)
C3 Mo C35 C31 9.6(3)
C2 Mo C35 C31 43.6(3)
O2 Mo C35 C31 -102.5(3)
C7 Mo C35 C31 175.4(3)
C6 Mo C35 C31 165.0(2)
C11 Mo C35 C31 122.6(3)
C33 Mo C35 C31 -80.0(3)
C32 Mo C35 C31 -38.1(3)
C34 Mo C35 C31 -117.9(4)
C31 Mo C35 C31 0.0
C5 Mo C35 C31 -132.2(3)
